data_2202077
loop_
_publ_author_name
'Low, John Nicolson'
'Cobo, Justo'
'Insuasty, Braulio'
'Insuasty, Henry'
'D\'iaz, Emilso'
'Escobar, Henry'

_publ_section_title
;
 1-Chloroacetyl-2,4-diphenyl-2,3-dihydro-1<i>H</i>-1,5-benzodiazepine
;
_journal_issue 5
_journal_name_full 'Acta Crystallographica Section E'
_journal_page_first o603
_journal_page_last o605
_journal_paper_doi 10.1107/S1600536803007220
_journal_volume 59
_journal_year 2003
_chemical_formula_iupac 'C23 H19 Cl N2 O'
_chemical_formula_moiety 'C23 H19 Cl N2 O'
_chemical_formula_sum 'C23 H19 Cl N2 O'
_chemical_formula_weight 374.85
_chemical_name_common
;
1-chloroacetyl-2,4-diphenyl-2,3-dihydro-1H-1,5-benzodiazepine
;
_chemical_name_systematic
;
2-chloro-1-(2,4-diphenyl-2,3-dihydro-1H-1,5-benzodiazepin-1-yl)-1-ethanone
;
_space_group_IT_number 9
_symmetry_cell_setting monoclinic
_symmetry_space_group_name_Hall 'C -2yc'
_symmetry_space_group_name_H-M 'C 1 c 1'
_atom_sites_solution_hydrogens geom
_atom_sites_solution_primary direct
_atom_sites_solution_secondary difmap
_cell_angle_alpha 90.00
_cell_angle_beta 104.3440(10)
_cell_angle_gamma 90.00
_cell_formula_units_Z 8
_cell_length_a 31.7081(8)
_cell_length_b 7.8174(2)
_cell_length_c 15.4208(5)
_cell_measurement_reflns_used 7396
_cell_measurement_temperature 120.0(2)
_cell_measurement_theta_max 27.27
_cell_measurement_theta_min 2.94
_cell_volume 3703.27(18)
_computing_cell_refinement 'DENZO-SMN (Otwinowski & Minor, 1997)'
_computing_data_collection 'KappaCCD Server Software (Nonius, 1997)'
_computing_data_reduction DENZO-SMN
_computing_molecular_graphics 'ORTEPII (Johnson, 1976) and PLATON (Spek, 2003)'
_computing_publication_material 'SHELXL97 and WordPerfect macro PRPKAPPA (Ferguson, 1999)'
_computing_structure_refinement 'SHELXL97 (Sheldrick, 1997)'
_computing_structure_solution 'SHELXS97 (Sheldrick, 1997)'
_diffrn_ambient_temperature 120.0(2)
_diffrn_measured_fraction_theta_full 0.997
_diffrn_measured_fraction_theta_max 0.988
_diffrn_measurement_device_type 'Nonius KappaCCD'
_diffrn_measurement_method '\f scans and \w scans with \k offsets'
_diffrn_radiation_monochromator graphite
_diffrn_radiation_source 'fine-focus sealed X-ray tube'
_diffrn_radiation_type 'Mo K\a'
_diffrn_radiation_wavelength 0.71073
_diffrn_reflns_av_R_equivalents 0.0952
_diffrn_reflns_av_sigmaI/netI 0.1083
_diffrn_reflns_limit_h_max 40
_diffrn_reflns_limit_h_min -40
_diffrn_reflns_limit_k_max 7
_diffrn_reflns_limit_k_min -10
_diffrn_reflns_limit_l_max 19
_diffrn_reflns_limit_l_min -19
_diffrn_reflns_number 17924
_diffrn_reflns_theta_full 25.00
_diffrn_reflns_theta_max 27.27
_diffrn_reflns_theta_min 2.94
_diffrn_standards_decay_% negligible
_exptl_absorpt_coefficient_mu 0.222
_exptl_absorpt_correction_T_max 0.9825
_exptl_absorpt_correction_T_min 0.9245
_exptl_absorpt_correction_type multi-scan
_exptl_absorpt_process_details '(DENZO-SMN; Otwinowski & Minor, 1997)'
_exptl_crystal_colour colourless
_exptl_crystal_density_diffrn 1.345
_exptl_crystal_density_method 'not measured'
_exptl_crystal_description plate
_exptl_crystal_F_000 1568
_exptl_crystal_size_max 0.36
_exptl_crystal_size_mid 0.12
_exptl_crystal_size_min 0.08
_refine_diff_density_max 0.402
_refine_diff_density_min -0.395
_refine_ls_abs_structure_details 'Flack (1983), 4142 Friedel pairs'
_refine_ls_abs_structure_Flack 0.09(10)
_refine_ls_extinction_coef 0.0041(7)
_refine_ls_extinction_expression Fc^*^=kFc[1+0.001xFc^2^\l^3^/sin(2\q)]^-1/4^
_refine_ls_extinction_method SHELXL97
_refine_ls_goodness_of_fit_ref 1.043
_refine_ls_hydrogen_treatment constr
_refine_ls_matrix_type full
_refine_ls_number_parameters 488
_refine_ls_number_reflns 7396
_refine_ls_number_restraints 2
_refine_ls_restrained_S_all 1.043
_refine_ls_R_factor_all 0.1080
_refine_ls_R_factor_gt 0.0685
_refine_ls_shift/su_max 0.001
_refine_ls_shift/su_mean 0.000
_refine_ls_structure_factor_coef Fsqd
_refine_ls_weighting_details 'w = 1/[\s^2^(Fo^2^)+(0.1033P)^2^+1.4124P] where P = (Fo^2^+2Fc^2^)/3'
_refine_ls_weighting_scheme calc
_refine_ls_wR_factor_gt 0.1667
_refine_ls_wR_factor_ref 0.2013
_reflns_number_gt 5168
_reflns_number_total 7396
_reflns_threshold_expression I>2\s(I)
_cod_data_source_file na6218.cif
_cod_data_source_block I
_cod_depositor_comments
;
The following automatic conversions were performed:

'_exptl_absorpt_correction_type' value 'Multi-scan' changed to
'multi-scan' according to
/home/saulius/struct/CIF-dictionaries/cif_core.dic dictionary named
'cif_core.dic' version 2.4.1 from 2010-06-29.

Automatic conversion script
Id: cif_fix_values 1715 2011-07-08 13:25:40Z adriana 
;
_cod_original_sg_symbol_H-M 'C c'
_cod_database_code 2202077
_cod_database_fobs_code 2202077

loop_
_symmetry_equiv_pos_as_xyz
'x, y, z'
'x, -y, z+1/2'
'x+1/2, y+1/2, z'
'x+1/2, -y+1/2, z+1/2'

loop_
_atom_site_label
_atom_site_fract_x
_atom_site_fract_y
_atom_site_fract_z
_atom_site_U_iso_or_equiv
_atom_site_adp_type
_atom_site_calc_flag
_atom_site_refinement_flags
_atom_site_occupancy
_atom_site_disorder_assembly
_atom_site_disorder_group
_atom_site_type_symbol
N11 0.2224(5) 0.7288(5) 0.1971(8) 0.0226(8) Uani d P 0.92 A 1 N
C121 0.2588(5) 0.6779(7) 0.2608(8) 0.0261(10) Uani d P 0.92 A 1 C
O12 0.2864(5) 0.7799(4) 0.2981(8) 0.0312(8) Uani d P 0.92 A 1 O
C122 0.2632(5) 0.4911(6) 0.2851(8) 0.0339(12) Uani d P 0.92 A 1 C
Cl11 0.2304(5) 0.4444(2) 0.3604(8) 0.0581(5) Uani d P 0.92 A 1 Cl
C11A 0.1908(5) 0.6132(6) 0.1476(8) 0.0251(10) Uani d P 0.92 A 1 C
C12 0.2006(5) 0.5055(6) 0.0844(8) 0.0341(12) Uani d P 0.92 A 1 C
C13 0.1701(5) 0.3906(7) 0.0363(8) 0.0349(12) Uani d P 0.92 A 1 C
C14 0.1289(5) 0.3863(7) 0.0527(8) 0.0370(13) Uani d P 0.92 A 1 C
C15 0.1182(5) 0.4900(6) 0.1162(8) 0.0282(11) Uani d P 0.92 A 1 C
C15A 0.1492(5) 0.6100(6) 0.1627(8) 0.0264(10) Uani d P 0.92 A 1 C
N16 0.1366(5) 0.7169(5) 0.2266(8) 0.0260(9) Uani d P 0.92 A 1 N
C17 0.1448(5) 0.8780(6) 0.2252(8) 0.0246(10) Uani d P 0.92 A 1 C
C171 0.1332(5) 0.9897(6) 0.2935(8) 0.0226(10) Uani d P 0.92 A 1 C
C172 0.1402(5) 1.1664(7) 0.2952(8) 0.0308(11) Uani d P 0.92 A 1 C
C173 0.1273(5) 1.2683(7) 0.3574(8) 0.0326(12) Uani d P 0.92 A 1 C
C174 0.1067(5) 1.1964(7) 0.4178(8) 0.0328(12) Uani d P 0.92 A 1 C
C175 0.0999(5) 1.0218(7) 0.4172(8) 0.0295(11) Uani d P 0.92 A 1 C
C176 0.1129(5) 0.9205(6) 0.3551(8) 0.0266(11) Uani d P 0.92 A 1 C
C18 0.1670(5) 0.9533(6) 0.1569(8) 0.0247(10) Uani d P 0.92 A 1 C
C19 0.2158(5) 0.9175(6) 0.1837(8) 0.0247(10) Uani d P 0.92 A 1 C
C191 0.2407(5) 0.9910(6) 0.1212(8) 0.0240(10) Uani d P 0.92 A 1 C
C192 0.2745(5) 1.1044(6) 0.1539(8) 0.0256(10) Uani d P 0.92 A 1 C
C193 0.2970(5) 1.1768(7) 0.0964(8) 0.0351(12) Uani d P 0.92 A 1 C
C194 0.2868(5) 1.1362(7) 0.0078(8) 0.0346(12) Uani d P 0.92 A 1 C
C195 0.2530(5) 1.0232(7) -0.0259(8) 0.0376(13) Uani d P 0.92 A 1 C
C196 0.2300(5) 0.9504(7) 0.0299(8) 0.0304(11) Uani d P 0.92 A 1 C
N21 0.4134(5) 0.2318(5) 0.2935(8) 0.0236(8) Uani d P 0.92 B 1 N
C221 0.3774(5) 0.1799(7) 0.3196(8) 0.0279(11) Uani d P 0.92 B 1 C
O22 0.3491(5) 0.2805(4) 0.3292(8) 0.0316(8) Uani d P 0.92 B 1 O
C222 0.3731(5) -0.0067(7) 0.3408(8) 0.0346(12) Uani d P 0.92 B 1 C
Cl21 0.4060(5) -0.0534(2) 0.4495(8) 0.0626(5) Uani d P 0.92 B 1 Cl
C21A 0.4452(5) 0.1154(6) 0.2756(8) 0.0257(10) Uani d P 0.92 B 1 C
C22 0.4348(5) 0.0076(7) 0.2023(8) 0.0321(12) Uani d P 0.92 B 1 C
C23 0.4656(5) -0.1069(7) 0.1858(8) 0.0339(12) Uani d P 0.92 B 1 C
C24 0.5069(5) -0.1102(7) 0.2414(8) 0.0375(13) Uani d P 0.92 B 1 C
C25 0.5176(5) 0.0003(7) 0.3154(8) 0.0323(12) Uani d P 0.92 B 1 C
C25A 0.4870(5) 0.1149(6) 0.3317(8) 0.0248(10) Uani d P 0.92 B 1 C
N26 0.5000(5) 0.2241(5) 0.4074(8) 0.0276(9) Uani d P 0.92 B 1 N
C27 0.4902(5) 0.3849(6) 0.3982(8) 0.0225(10) Uani d P 0.92 B 1 C
C271 0.5023(5) 0.4948(6) 0.4791(8) 0.0258(11) Uani d P 0.92 B 1 C
C272 0.5209(5) 0.4204(6) 0.5620(8) 0.0288(11) Uani d P 0.92 B 1 C
C273 0.5343(5) 0.5227(6) 0.6375(8) 0.0286(11) Uani d P 0.92 B 1 C
C274 0.5289(5) 0.6986(6) 0.6320(8) 0.0320(12) Uani d P 0.92 B 1 C
C275 0.5090(5) 0.7725(7) 0.5505(8) 0.0365(13) Uani d P 0.92 B 1 C
C276 0.4962(5) 0.6710(7) 0.4752(8) 0.0291(11) Uani d P 0.92 B 1 C
C28 0.4678(5) 0.4579(6) 0.3087(8) 0.0256(10) Uani d P 0.92 B 1 C
C29 0.4189(5) 0.4197(6) 0.2867(8) 0.0259(10) Uani d P 0.92 B 1 C
C291 0.3940(5) 0.4927(6) 0.1981(8) 0.0230(10) Uani d P 0.92 B 1 C
C292 0.3602(5) 0.6045(6) 0.1960(8) 0.0273(11) Uani d P 0.92 B 1 C
C293 0.3371(5) 0.6799(7) 0.1161(8) 0.0344(12) Uani d P 0.92 B 1 C
C294 0.3473(5) 0.6368(7) 0.0371(8) 0.0368(13) Uani d P 0.92 B 1 C
C295 0.3814(5) 0.5221(7) 0.0373(8) 0.0371(13) Uani d P 0.92 B 1 C
C296 0.4045(5) 0.4511(7) 0.1173(8) 0.0289(11) Uani d P 0.92 B 1 C
N31 0.2233 0.2712 0.2045 0.023 Uiso d P 0.08 C 2 N
C321 0.2597 0.3222 0.2683 0.026 Uiso d P 0.08 C 2 C
O32 0.2873 0.2202 0.3055 0.031 Uiso d P 0.08 C 2 O
C322 0.2642 0.5090 0.2925 0.035 Uiso d P 0.08 C 2 C
Cl31 0.2313 0.5557 0.3678 0.058 Uiso d P 0.08 C 2 Cl
C31A 0.1917 0.3868 0.1550 0.025 Uiso d P 0.08 C 2 C
C32 0.2015 0.4947 0.0918 0.034 Uiso d P 0.08 C 2 C
C33 0.1710 0.6093 0.0437 0.035 Uiso d P 0.08 C 2 C
C34 0.1298 0.6137 0.0601 0.037 Uiso d P 0.08 C 2 C
C35 0.1191 0.5100 0.1234 0.029 Uiso d P 0.08 C 2 C
C35A 0.1502 0.3900 0.1701 0.026 Uiso d P 0.08 C 2 C
N36 0.1375 0.2832 0.2340 0.026 Uiso d P 0.08 C 2 N
C37 0.1458 0.1219 0.2326 0.025 Uiso d P 0.08 C 2 C
C371 0.1341 0.0105 0.3008 0.023 Uiso d P 0.08 C 2 C
C372 0.1411 -0.1663 0.3026 0.031 Uiso d P 0.08 C 2 C
C373 0.1282 -0.2682 0.3648 0.033 Uiso d P 0.08 C 2 C
C374 0.1076 -0.1964 0.4252 0.033 Uiso d P 0.08 C 2 C
C375 0.1008 -0.0219 0.4246 0.030 Uiso d P 0.08 C 2 C
C376 0.1138 0.0796 0.3625 0.027 Uiso d P 0.08 C 2 C
C38 0.1679 0.0465 0.1643 0.025 Uiso d P 0.08 C 2 C
C39 0.2167 0.0826 0.1911 0.024 Uiso d P 0.08 C 2 C
C391 0.2416 0.0090 0.1285 0.025 Uiso d P 0.08 C 2 C
C392 0.2754 -0.1043 0.1613 0.026 Uiso d P 0.08 C 2 C
C393 0.2979 -0.1768 0.1038 0.035 Uiso d P 0.08 C 2 C
C394 0.2877 -0.1361 0.0152 0.034 Uiso d P 0.08 C 2 C
C395 0.2539 -0.0230 -0.0185 0.038 Uiso d P 0.08 C 2 C
C396 0.2309 0.0496 0.0372 0.030 Uiso d P 0.08 C 2 C
N41 0.4143 0.7682 0.3009 0.024 Uiso d P 0.08 D 2 N
C421 0.3783 0.8202 0.3271 0.028 Uiso d P 0.08 D 2 C
O42 0.3501 0.7195 0.3367 0.032 Uiso d P 0.08 D 2 O
C422 0.3740 1.0066 0.3481 0.036 Uiso d P 0.08 D 2 C
Cl41 0.4069 1.0536 0.4569 0.062 Uiso d P 0.08 D 2 Cl
C41A 0.4461 0.8846 0.2831 0.026 Uiso d P 0.08 D 2 C
C42 0.4357 0.9925 0.2097 0.032 Uiso d P 0.08 D 2 C
C43 0.4665 1.1069 0.1932 0.034 Uiso d P 0.08 D 2 C
C44 0.5078 1.1103 0.2488 0.037 Uiso d P 0.08 D 2 C
C45 0.5185 0.9997 0.3227 0.033 Uiso d P 0.08 D 2 C
C45A 0.4879 0.8850 0.3390 0.025 Uiso d P 0.08 D 2 C
N46 0.5010 0.7759 0.4149 0.028 Uiso d P 0.08 D 2 N
C47 0.4911 0.6151 0.4056 0.022 Uiso d P 0.08 D 2 C
C471 0.5032 0.5053 0.4864 0.027 Uiso d P 0.08 D 2 C
C472 0.5218 0.5797 0.5694 0.029 Uiso d P 0.08 D 2 C
C473 0.5352 0.4773 0.6448 0.029 Uiso d P 0.08 D 2 C
C474 0.5298 0.3015 0.6394 0.032 Uiso d P 0.08 D 2 C
C475 0.5100 0.2275 0.5579 0.036 Uiso d P 0.08 D 2 C
C476 0.4971 0.3290 0.4826 0.029 Uiso d P 0.08 D 2 C
C48 0.4687 0.5421 0.3161 0.026 Uiso d P 0.08 D 2 C
C49 0.4198 0.5803 0.2942 0.026 Uiso d P 0.08 D 2 C
C491 0.3948 0.5073 0.2053 0.024 Uiso d P 0.08 D 2 C
C492 0.3611 0.3955 0.2034 0.027 Uiso d P 0.08 D 2 C
C493 0.3380 0.3201 0.1235 0.034 Uiso d P 0.08 D 2 C
C494 0.3483 0.3633 0.0446 0.037 Uiso d P 0.08 D 2 C
C495 0.3823 0.4780 0.0447 0.038 Uiso d P 0.08 D 2 C
C496 0.4054 0.5488 0.1247 0.029 Uiso d P 0.08 D 2 C
H12A 0.2940 0.4639 0.3136 0.041 Uiso calc PR 0.92 A 1 H
H12B 0.2538 0.4204 0.2305 0.041 Uiso calc PR 0.92 A 1 H
H12 0.2288 0.5099 0.0735 0.041 Uiso calc PR 0.92 A 1 H
H13 0.1773 0.3168 -0.0069 0.042 Uiso calc PR 0.92 A 1 H
H14 0.1076 0.3100 0.0194 0.044 Uiso calc PR 0.92 A 1 H
H15 0.0904 0.4814 0.1286 0.034 Uiso calc PR 0.92 A 1 H
H172 0.1539 1.2169 0.2533 0.037 Uiso calc PR 0.92 A 1 H
H173 0.1326 1.3880 0.3585 0.039 Uiso calc PR 0.92 A 1 H
H174 0.0972 1.2668 0.4596 0.039 Uiso calc PR 0.92 A 1 H
H175 0.0864 0.9714 0.4595 0.035 Uiso calc PR 0.92 A 1 H
H176 0.1077 0.8008 0.3546 0.032 Uiso calc PR 0.92 A 1 H
H18A 0.1620 1.0784 0.1526 0.030 Uiso calc PR 0.92 A 1 H
H18B 0.1541 0.9028 0.0973 0.030 Uiso calc PR 0.92 A 1 H
H19 0.2275 0.9726 0.2433 0.030 Uiso calc PR 0.92 A 1 H
H192 0.2822 1.1326 0.2157 0.031 Uiso calc PR 0.92 A 1 H
H193 0.3199 1.2556 0.1192 0.042 Uiso calc PR 0.92 A 1 H
H194 0.3027 1.1851 -0.0308 0.042 Uiso calc PR 0.92 A 1 H
H195 0.2456 0.9956 -0.0878 0.045 Uiso calc PR 0.92 A 1 H
H196 0.2069 0.8728 0.0063 0.037 Uiso calc PR 0.92 A 1 H
H22A 0.3823 -0.0784 0.2959 0.042 Uiso calc PR 0.92 B 1 H
H22B 0.3423 -0.0334 0.3383 0.042 Uiso calc PR 0.92 B 1 H
H22 0.4065 0.0117 0.1630 0.038 Uiso calc PR 0.92 B 1 H
H23 0.4580 -0.1827 0.1362 0.041 Uiso calc PR 0.92 B 1 H
H24 0.5281 -0.1869 0.2297 0.045 Uiso calc PR 0.92 B 1 H
H25 0.5460 -0.0032 0.3545 0.039 Uiso calc PR 0.92 B 1 H
H272 0.5244 0.2998 0.5668 0.035 Uiso calc PR 0.92 B 1 H
H273 0.5473 0.4714 0.6935 0.034 Uiso calc PR 0.92 B 1 H
H274 0.5387 0.7678 0.6837 0.038 Uiso calc PR 0.92 B 1 H
H275 0.5043 0.8926 0.5464 0.044 Uiso calc PR 0.92 B 1 H
H276 0.4828 0.7228 0.4195 0.035 Uiso calc PR 0.92 B 1 H
H28A 0.4805 0.4078 0.2619 0.031 Uiso calc PR 0.92 B 1 H
H28B 0.4724 0.5832 0.3091 0.031 Uiso calc PR 0.92 B 1 H
H29 0.4071 0.4742 0.3344 0.031 Uiso calc PR 0.92 B 1 H
H292 0.3523 0.6310 0.2501 0.033 Uiso calc PR 0.92 B 1 H
H293 0.3146 0.7600 0.1162 0.041 Uiso calc PR 0.92 B 1 H
H294 0.3312 0.6849 -0.0177 0.044 Uiso calc PR 0.92 B 1 H
H295 0.3886 0.4934 -0.0172 0.045 Uiso calc PR 0.92 B 1 H
H296 0.4276 0.3737 0.1176 0.035 Uiso calc PR 0.92 B 1 H
H32A 0.2950 0.5361 0.3210 0.041 Uiso d P 0.08 C 2 H
H32B 0.2548 0.5796 0.2378 0.041 Uiso d P 0.08 C 2 H
H32 0.2297 0.4903 0.0809 0.041 Uiso d P 0.08 C 2 H
H33 0.1782 0.6832 0.0006 0.042 Uiso d P 0.08 C 2 H
H34 0.1086 0.6901 0.0268 0.044 Uiso d P 0.08 C 2 H
H35 0.0913 0.5185 0.1358 0.034 Uiso d P 0.08 C 2 H
H372 0.1549 -0.2169 0.2607 0.037 Uiso d P 0.08 C 2 H
H373 0.1336 -0.3879 0.3660 0.039 Uiso d P 0.08 C 2 H
H374 0.0981 -0.2668 0.4669 0.039 Uiso d P 0.08 C 2 H
H375 0.0873 0.0285 0.4668 0.036 Uiso d P 0.08 C 2 H
H376 0.1086 0.1993 0.3621 0.032 Uiso d P 0.08 C 2 H
H38A 0.1629 -0.0785 0.1601 0.030 Uiso d P 0.08 C 2 H
H38B 0.1551 0.0969 0.1047 0.030 Uiso d P 0.08 C 2 H
H39 0.2284 0.0274 0.2507 0.029 Uiso d P 0.08 C 2 H
H392 0.2831 -0.1326 0.2231 0.031 Uiso d P 0.08 C 2 H
H393 0.3208 -0.2556 0.1266 0.042 Uiso d P 0.08 C 2 H
H394 0.3036 -0.1851 -0.0234 0.041 Uiso d P 0.08 C 2 H
H395 0.2466 0.0048 -0.0804 0.045 Uiso d P 0.08 C 2 H
H396 0.2078 0.1271 0.0136 0.036 Uiso d P 0.08 C 2 H
H42A 0.3832 1.0782 0.3032 0.043 Uiso d P 0.08 D 2 H
H42B 0.3432 1.0334 0.3455 0.043 Uiso d P 0.08 D 2 H
H42 0.4075 0.9884 0.1704 0.038 Uiso d P 0.08 D 2 H
H43 0.4589 1.1828 0.1436 0.041 Uiso d P 0.08 D 2 H
H44 0.5290 1.1870 0.2372 0.045 Uiso d P 0.08 D 2 H
H45 0.5469 1.0032 0.3617 0.040 Uiso d P 0.08 D 2 H
H472 0.5253 0.7003 0.5743 0.034 Uiso d P 0.08 D 2 H
H473 0.5483 0.5286 0.7009 0.034 Uiso d P 0.08 D 2 H
H474 0.5396 0.2323 0.6911 0.038 Uiso d P 0.08 D 2 H
H475 0.5052 0.1075 0.5537 0.043 Uiso d P 0.08 D 2 H
H476 0.4837 0.2770 0.4269 0.035 Uiso d P 0.08 D 2 H
H48A 0.4814 0.5921 0.2693 0.031 Uiso d P 0.08 D 2 H
H48B 0.4733 0.4168 0.3166 0.031 Uiso d P 0.08 D 2 H
H49 0.4080 0.5258 0.3419 0.031 Uiso d P 0.08 D 2 H
H492 0.3533 0.3690 0.2576 0.033 Uiso d P 0.08 D 2 H
H493 0.3155 0.2400 0.1236 0.041 Uiso d P 0.08 D 2 H
H494 0.3322 0.3151 -0.0102 0.044 Uiso d P 0.08 D 2 H
H495 0.3895 0.5069 -0.0098 0.045 Uiso d P 0.08 D 2 H
H496 0.4286 0.6261 0.1250 0.034 Uiso d P 0.08 D 2 H

loop_
_atom_site_aniso_label
_atom_site_aniso_U_11
_atom_site_aniso_U_22
_atom_site_aniso_U_33
_atom_site_aniso_U_12
_atom_site_aniso_U_13
_atom_site_aniso_U_23
N11 0.0248(19) 0.026(2) 0.0182(19) 0.0030(16) 0.0071(16) 0.0037(15)
C121 0.021(2) 0.041(3) 0.019(2) 0.001(2) 0.0103(19) 0.003(2)
O12 0.0233(18) 0.037(2) 0.0307(19) -0.0030(16) 0.0025(15) 0.0022(15)
C122 0.033(3) 0.032(3) 0.036(3) 0.002(2) 0.009(2) 0.005(2)
Cl11 0.0466(9) 0.0584(10) 0.0720(12) -0.0008(7) 0.0198(8) 0.0355(9)
C11A 0.031(2) 0.026(3) 0.017(2) 0.002(2) 0.0016(19) -0.0021(19)
C12 0.038(3) 0.033(3) 0.030(3) 0.008(2) 0.006(2) 0.002(2)
C13 0.049(3) 0.034(3) 0.022(3) 0.004(2) 0.008(2) -0.005(2)
C14 0.043(3) 0.033(3) 0.031(3) -0.003(2) 0.002(2) -0.004(2)
C15 0.029(3) 0.022(3) 0.030(3) -0.007(2) 0.003(2) 0.001(2)
C15A 0.028(2) 0.030(3) 0.020(2) 0.000(2) 0.005(2) 0.003(2)
N16 0.025(2) 0.027(2) 0.026(2) -0.0038(17) 0.0055(17) -0.0013(16)
C17 0.021(2) 0.029(3) 0.021(2) 0.0025(19) 0.0000(19) 0.0004(19)
C171 0.017(2) 0.026(3) 0.023(2) 0.0004(18) 0.0008(19) 0.0049(19)
C172 0.036(3) 0.028(3) 0.030(3) 0.001(2) 0.012(2) 0.001(2)
C173 0.033(3) 0.028(3) 0.037(3) -0.001(2) 0.009(2) 0.002(2)
C174 0.028(3) 0.041(3) 0.028(3) 0.008(2) 0.005(2) -0.006(2)
C175 0.028(3) 0.035(3) 0.026(3) 0.004(2) 0.008(2) 0.005(2)
C176 0.024(2) 0.025(3) 0.027(3) -0.002(2) -0.001(2) 0.008(2)
C18 0.033(3) 0.023(2) 0.018(2) 0.005(2) 0.0068(19) 0.0015(19)
C19 0.030(2) 0.023(3) 0.019(2) -0.0019(19) 0.0013(19) -0.0044(18)
C191 0.023(2) 0.027(3) 0.023(2) 0.0023(19) 0.0062(19) 0.0017(19)
C192 0.026(2) 0.033(3) 0.019(2) 0.003(2) 0.007(2) 0.000(2)
C193 0.032(3) 0.037(3) 0.039(3) -0.003(2) 0.013(2) 0.004(2)
C194 0.032(3) 0.042(3) 0.033(3) 0.003(2) 0.014(2) 0.006(2)
C195 0.049(3) 0.043(3) 0.022(3) 0.000(3) 0.010(2) 0.003(2)
C196 0.031(3) 0.031(3) 0.028(3) -0.004(2) 0.005(2) -0.003(2)
N21 0.0264(19) 0.023(2) 0.022(2) 0.0008(17) 0.0067(16) -0.0013(16)
C221 0.021(2) 0.040(3) 0.020(2) -0.006(2) 0.0013(19) 0.005(2)
O22 0.0238(18) 0.040(2) 0.0331(19) 0.0014(16) 0.0104(15) 0.0025(16)
C222 0.030(3) 0.034(3) 0.042(3) -0.005(2) 0.012(2) 0.006(2)
Cl21 0.0520(9) 0.0601(11) 0.0664(11) -0.0010(8) -0.0032(8) 0.0370(9)
C21A 0.027(2) 0.030(3) 0.024(2) -0.002(2) 0.014(2) -0.0029(19)
C22 0.032(3) 0.040(3) 0.023(3) 0.001(2) 0.005(2) -0.002(2)
C23 0.046(3) 0.031(3) 0.026(3) -0.006(2) 0.012(2) -0.006(2)
C24 0.055(4) 0.025(3) 0.037(3) 0.005(3) 0.020(3) -0.003(2)
C25 0.029(3) 0.039(3) 0.031(3) 0.006(2) 0.011(2) 0.003(2)
C25A 0.028(2) 0.024(3) 0.024(2) 0.0004(19) 0.008(2) 0.0009(19)
N26 0.023(2) 0.033(3) 0.026(2) 0.0008(17) 0.0045(17) -0.0014(17)
C27 0.020(2) 0.024(3) 0.024(2) -0.0051(18) 0.0076(19) 0.0010(18)
C271 0.015(2) 0.038(3) 0.024(2) -0.0025(19) 0.0038(19) -0.003(2)
C272 0.029(3) 0.026(3) 0.029(3) -0.006(2) 0.005(2) 0.003(2)
C273 0.026(3) 0.034(3) 0.024(2) -0.009(2) 0.003(2) -0.001(2)
C274 0.030(3) 0.032(3) 0.035(3) -0.007(2) 0.010(2) -0.012(2)
C275 0.036(3) 0.027(3) 0.042(3) -0.002(2) 0.001(2) -0.001(2)
C276 0.035(3) 0.025(3) 0.027(3) 0.004(2) 0.006(2) -0.001(2)
C28 0.031(2) 0.025(3) 0.022(2) -0.003(2) 0.010(2) -0.0017(19)
C29 0.028(2) 0.028(3) 0.022(2) -0.001(2) 0.007(2) 0.0003(19)
C291 0.020(2) 0.029(3) 0.021(2) -0.0030(19) 0.0062(18) -0.0001(18)
C292 0.029(3) 0.027(3) 0.025(3) 0.002(2) 0.006(2) 0.000(2)
C293 0.030(3) 0.037(3) 0.034(3) 0.004(2) 0.002(2) 0.004(2)
C294 0.039(3) 0.041(3) 0.027(3) -0.001(3) 0.002(2) 0.007(2)
C295 0.044(3) 0.044(3) 0.025(3) 0.001(3) 0.011(2) 0.002(2)
C296 0.032(3) 0.032(3) 0.023(2) 0.014(2) 0.008(2) 0.003(2)

loop_
_atom_type_symbol
_atom_type_description
_atom_type_scat_dispersion_real
_atom_type_scat_dispersion_imag
_atom_type_scat_source
C C 0.0033 0.0016 'International Tables Vol C Tables 4.2.6.8 and 6.1.1.4'
H H 0.0000 0.0000 'International Tables Vol C Tables 4.2.6.8 and 6.1.1.4'
Cl Cl 0.1484 0.1585 'International Tables Vol C Tables 4.2.6.8 and 6.1.1.4'
N N 0.0061 0.0033 'International Tables Vol C Tables 4.2.6.8 and 6.1.1.4'
O O 0.0106 0.0060 'International Tables Vol C Tables 4.2.6.8 and 6.1.1.4'

loop_
_geom_angle_atom_site_label_1
_geom_angle_atom_site_label_2
_geom_angle_atom_site_label_3
_geom_angle
_geom_angle_publ_flag
C121 N11 C11A 123.6(4) no
C121 N11 C19 116.6(4) no
C11A N11 C19 119.7(4) yes
O12 C121 N11 121.6(5) no
O12 C121 C122 120.4(4) no
N11 C121 C122 117.9(4) no
C121 C122 Cl11 109.1(4) no
C121 C122 H12A 109.9 no
Cl11 C122 H12A 109.9 no
C121 C122 H12B 109.9 no
Cl11 C122 H12B 109.9 no
H12A C122 H12B 108.3 no
C12 C11A C15A 119.7(5) no
C12 C11A N11 120.9(5) no
C15A C11A N11 119.5(4) yes
C11A C12 C13 121.4(6) no
C11A C12 H12 119.3 no
C13 C12 H12 119.3 no
C12 C13 C14 118.6(5) no
C12 C13 H13 120.7 no
C14 C13 H13 120.7 no
C15 C14 C13 121.5(5) no
C15 C14 H14 119.3 no
C13 C14 H14 119.3 no
C14 C15 C15A 119.2(5) no
C14 C15 H15 120.4 no
C15A C15 H15 120.4 no
C11A C15A C15 119.5(5) no
C11A C15A N16 123.0(4) yes
C15 C15A N16 117.4(4) no
C17 N16 C15A 118.0(4) yes
N16 C17 C171 118.4(4) no
N16 C17 C18 121.4(4) yes
C171 C17 C18 120.1(4) no
C176 C171 C172 118.2(5) no
C176 C171 C17 119.8(4) no
C172 C171 C17 121.9(4) no
C173 C172 C171 120.6(5) no
C173 C172 H172 119.7 no
C171 C172 H172 119.7 no
C174 C173 C172 120.2(5) no
C174 C173 H173 119.9 no
C172 C173 H173 119.9 no
C175 C174 C173 119.7(5) no
C175 C174 H174 120.1 no
C173 C174 H174 120.1 no
C174 C175 C176 119.9(5) no
C174 C175 H175 120.1 no
C176 C175 H175 120.1 no
C175 C176 C171 121.4(5) no
C175 C176 H176 119.3 no
C171 C176 H176 119.3 no
C17 C18 C19 110.6(4) yes
C17 C18 H18A 109.5 no
C19 C18 H18A 109.5 no
C17 C18 H18B 109.5 no
C19 C18 H18B 109.5 no
H18A C18 H18B 108.1 no
N11 C19 C191 112.8(4) no
N11 C19 C18 108.4(4) yes
C191 C19 C18 114.5(4) no
N11 C19 H19 106.9 no
C191 C19 H19 106.9 no
C18 C19 H19 106.9 no
C192 C191 C196 118.9(5) no
C192 C191 C19 119.5(4) no
C196 C191 C19 121.6(4) no
C191 C192 C193 120.2(4) no
C191 C192 H192 119.9 no
C193 C192 H192 119.9 no
C194 C193 C192 120.8(5) no
C194 C193 H193 119.6 no
C192 C193 H193 119.6 no
C193 C194 C195 119.6(5) no
C193 C194 H194 120.2 no
C195 C194 H194 120.2 no
C196 C195 C194 120.6(5) no
C196 C195 H195 119.7 no
C194 C195 H195 119.7 no
C195 C196 C191 120.0(5) no
C195 C196 H196 120.0 no
C191 C196 H196 120.0 no
C221 N21 C21A 123.3(4) no
C221 N21 C29 115.9(4) no
C21A N21 C29 120.8(4) yes
O22 C221 N21 122.3(5) no
O22 C221 C222 119.0(4) no
N21 C221 C222 118.7(4) no
C221 C222 Cl21 109.8(4) no
C221 C222 H22A 109.7 no
Cl21 C222 H22A 109.7 no
C221 C222 H22B 109.7 no
Cl21 C222 H22B 109.7 no
H22A C222 H22B 108.2 no
C22 C21A C25A 120.3(5) no
C22 C21A N21 120.4(4) no
C25A C21A N21 119.3(4) yes
C21A C22 C23 120.3(5) no
C21A C22 H22 119.8 no
C23 C22 H22 119.8 no
C24 C23 C22 120.0(5) no
C24 C23 H23 120.0 no
C22 C23 H23 120.0 no
C23 C24 C25 119.6(5) no
C23 C24 H24 120.2 no
C25 C24 H24 120.2 no
C25A C25 C24 120.3(5) no
C25A C25 H25 119.8 no
C24 C25 H25 119.8 no
C25 C25A C21A 119.4(4) no
C25 C25A N26 117.4(4) no
C21A C25A N26 123.2(4) yes
C27 N26 C25A 118.6(4) yes
N26 C27 C271 117.7(4) no
N26 C27 C28 121.1(4) yes
C271 C27 C28 121.2(4) no
C276 C271 C272 118.4(4) no
C276 C271 C27 122.3(4) no
C272 C271 C27 119.4(4) no
C273 C272 C271 120.0(5) no
C273 C272 H272 120.0 no
C271 C272 H272 120.0 no
C274 C273 C272 120.8(5) no
C274 C273 H273 119.6 no
C272 C273 H273 119.6 no
C275 C274 C273 119.4(5) no
C275 C274 H274 120.3 no
C273 C274 H274 120.3 no
C276 C275 C274 119.7(5) no
C276 C275 H275 120.1 no
C274 C275 H275 120.1 no
C275 C276 C271 121.6(5) no
C275 C276 H276 119.2 no
C271 C276 H276 119.2 no
C27 C28 C29 110.7(4) yes
C27 C28 H28A 109.5 no
C29 C28 H28A 109.5 no
C27 C28 H28B 109.5 no
C29 C28 H28B 109.5 no
H28A C28 H28B 108.1 no
N21 C29 C291 113.1(4) no
N21 C29 C28 108.0(4) yes
C291 C29 C28 113.6(4) no
N21 C29 H29 107.3 no
C291 C29 H29 107.3 no
C28 C29 H29 107.3 no
C292 C291 C296 118.7(4) no
C292 C291 C29 119.4(4) no
C296 C291 C29 121.9(4) no
C291 C292 C293 121.5(5) no
C291 C292 H292 119.3 no
C293 C292 H292 119.3 no
C294 C293 C292 119.3(5) no
C294 C293 H293 120.3 no
C292 C293 H293 120.3 no
C293 C294 C295 120.3(5) no
C293 C294 H294 119.8 no
C295 C294 H294 119.8 no
C296 C295 C294 119.6(5) no
C296 C295 H295 120.2 no
C294 C295 H295 120.2 no
C295 C296 C291 120.6(5) no
C295 C296 H296 119.7 no
C291 C296 H296 119.7 no
C321 N31 C31A 123.6 no
C321 N31 C39 116.6 no
C31A N31 C39 119.7 no
O32 C321 N31 121.6 no
O32 C321 C322 120.4 no
N31 C321 C322 118.0 no
C321 C322 Cl31 109.0 no
C321 C322 H32A 109.9 no
Cl31 C322 H32A 109.9 no
C321 C322 H32B 109.8 no
Cl31 C322 H32B 109.9 no
H32A C322 H32B 108.3 no
C32 C31A C35A 119.6 no
C32 C31A N31 121.0 no
C35A C31A N31 119.4 no
C31A C32 C33 121.4 no
C31A C32 H32 119.2 no
C33 C32 H32 119.3 no
C32 C33 C34 118.6 no
C32 C33 H33 120.6 no
C34 C33 H33 120.8 no
C35 C34 C33 121.5 no
C35 C34 H34 119.3 no
C33 C34 H34 119.2 no
C34 C35 C35A 119.1 no
C34 C35 H35 120.4 no
C35A C35 H35 120.4 no
C31A C35A C35 119.5 no
C31A C35A N36 123.1 no
C35 C35A N36 117.3 no
C37 N36 C35A 117.9 no
N36 C37 C371 118.4 no
N36 C37 C38 121.4 no
C371 C37 C38 120.2 no
C376 C371 C372 118.1 no
C376 C371 C37 120.0 no
C372 C371 C37 121.9 no
C373 C372 C371 120.6 no
C373 C372 H372 119.7 no
C371 C372 H372 119.6 no
C374 C373 C372 120.2 no
C374 C373 H373 120.0 no
C372 C373 H373 119.8 no
C375 C374 C373 119.7 no
C375 C374 H374 120.1 no
C373 C374 H374 120.2 no
C374 C375 C376 119.9 no
C374 C375 H375 120.1 no
C376 C375 H375 120.0 no
C375 C376 C371 121.4 no
C375 C376 H376 119.3 no
C371 C376 H376 119.3 no
C37 C38 C39 110.6 no
C37 C38 H38A 109.5 no
C39 C38 H38A 109.6 no
C37 C38 H38B 109.6 no
C39 C38 H38B 109.4 no
H38A C38 H38B 108.1 no
N31 C39 C391 112.8 no
N31 C39 C38 108.5 no
C391 C39 C38 114.4 no
N31 C39 H39 106.9 no
C391 C39 H39 106.9 no
C38 C39 H39 106.8 no
C392 C391 C396 119.0 no
C392 C391 C39 119.4 no
C396 C391 C39 121.6 no
C391 C392 C393 120.1 no
C391 C392 H392 119.9 no
C393 C392 H392 120.0 no
C394 C393 C392 120.9 no
C394 C393 H393 119.5 no
C392 C393 H393 119.6 no
C393 C394 C395 119.6 no
C393 C394 H394 120.2 no
C395 C394 H394 120.2 no
C396 C395 C394 120.5 no
C396 C395 H395 119.8 no
C394 C395 H395 119.7 no
C395 C396 C391 119.9 no
C395 C396 H396 120.0 no
C391 C396 H396 120.1 no
C421 N41 C41A 123.2 no
C421 N41 C49 115.9 no
C41A N41 C49 120.9 no
O42 C421 N41 122.2 no
O42 C421 C422 119.1 no
N41 C421 C422 118.6 no
C421 C422 Cl41 109.8 no
C421 C422 H42A 109.8 no
Cl41 C422 H42A 109.7 no
C421 C422 H42B 109.7 no
Cl41 C422 H42B 109.7 no
H42A C422 H42B 108.1 no
C42 C41A C45A 120.2 no
C42 C41A N41 120.4 no
C45A C41A N41 119.3 no
C41A C42 C43 120.3 no
C41A C42 H42 119.9 no
C43 C42 H42 119.8 no
C44 C43 C42 120.0 no
C44 C43 H43 120.1 no
C42 C43 H43 119.9 no
C43 C44 C45 119.7 no
C43 C44 H44 120.2 no
C45 C44 H44 120.1 no
C45A C45 C44 120.4 no
C45A C45 H45 119.9 no
C44 C45 H45 119.7 no
C45 C45A C41A 119.4 no
C45 C45A N46 117.4 no
C41A C45A N46 123.2 no
C47 N46 C45A 118.5 no
N46 C47 C471 117.6 no
N46 C47 C48 121.2 no
C471 C47 C48 121.2 no
C476 C471 C472 118.3 no
C476 C471 C47 122.3 no
C472 C471 C47 119.4 no
C473 C472 C471 120.0 no
C473 C472 H472 120.0 no
C471 C472 H472 120.0 no
C474 C473 C472 120.9 no
C474 C473 H473 119.5 no
C472 C473 H473 119.5 no
C475 C474 C473 119.4 no
C475 C474 H474 120.3 no
C473 C474 H474 120.3 no
C476 C475 C474 119.7 no
C476 C475 H475 120.0 no
C474 C475 H475 120.2 no
C475 C476 C471 121.6 no
C475 C476 H476 119.1 no
C471 C476 H476 119.2 no
C47 C48 C49 110.6 no
C47 C48 H48A 109.6 no
C49 C48 H48A 109.5 no
C47 C48 H48B 109.5 no
C49 C48 H48B 109.5 no
H48A C48 H48B 108.1 no
N41 C49 C491 113.0 no
N41 C49 C48 107.9 no
C491 C49 C48 113.6 no
N41 C49 H49 107.4 no
C491 C49 H49 107.3 no
C48 C49 H49 107.3 no
C492 C491 C496 118.9 no
C492 C491 C49 119.2 no
C496 C491 C49 121.9 no
C491 C492 C493 121.4 no
C491 C492 H492 119.3 no
C493 C492 H492 119.3 no
C494 C493 C492 119.2 no
C494 C493 H493 120.4 no
C492 C493 H493 120.4 no
C493 C494 C495 120.4 no
C493 C494 H494 119.7 no
C495 C494 H494 119.9 no
C496 C495 C494 119.6 no
C496 C495 H495 120.2 no
C494 C495 H495 120.3 no
C495 C496 C491 120.4 no
C495 C496 H496 119.7 no
C491 C496 H496 119.8 no

loop_
_geom_bond_atom_site_label_1
_geom_bond_atom_site_label_2
_geom_bond_site_symmetry_2
_geom_bond_distance
_geom_bond_publ_flag
N11 C121 . 1.376(6) no
N11 C11A . 1.424(6) yes
N11 C19 . 1.497(6) yes
C121 O12 . 1.217(6) no
C121 C122 . 1.505(7) no
C122 Cl11 . 1.779(6) no
C122 H12A . 0.99 no
C122 H12B . 0.99 no
C11A C12 . 1.381(7) no
C11A C15A . 1.393(7) yes
C12 C13 . 1.391(8) no
C12 H12 . 0.95 no
C13 C14 . 1.393(8) no
C13 H13 . 0.95 no
C14 C15 . 1.376(8) no
C14 H14 . 0.95 no
C15 C15A . 1.418(7) no
C15 H15 . 0.95 no
C15A N16 . 1.423(6) yes
N16 C17 . 1.288(6) yes
C17 C171 . 1.483(7) no
C17 C18 . 1.521(7) yes
C171 C176 . 1.384(7) no
C171 C172 . 1.398(7) no
C172 C173 . 1.385(7) no
C172 H172 . 0.95 no
C173 C174 . 1.384(8) no
C173 H173 . 0.95 no
C174 C175 . 1.381(7) no
C174 H174 . 0.95 no
C175 C176 . 1.382(7) no
C175 H175 . 0.95 no
C176 H176 . 0.95 no
C18 C19 . 1.526(7) yes
C18 H18A . 0.99 no
C18 H18B . 0.99 no
C19 C191 . 1.502(7) no
C19 H19 . 1.00 no
C191 C192 . 1.386(7) no
C191 C196 . 1.401(7) no
C192 C193 . 1.391(7) no
C192 H192 . 0.95 no
C193 C194 . 1.361(8) no
C193 H193 . 0.95 no
C194 C195 . 1.386(8) no
C194 H194 . 0.95 no
C195 C196 . 1.381(8) no
C195 H195 . 0.95 no
C196 H196 . 0.95 no
N21 C221 . 1.362(6) no
N21 C21A . 1.436(6) yes
N21 C29 . 1.486(6) yes
C221 O22 . 1.228(6) no
C221 C222 . 1.508(7) no
C222 Cl21 . 1.778(6) no
C222 H22A . 0.99 no
C222 H22B . 0.99 no
C21A C22 . 1.383(7) no
C21A C25A . 1.390(6) yes
C22 C23 . 1.393(8) no
C22 H22 . 0.95 no
C23 C24 . 1.379(8) no
C23 H23 . 0.95 no
C24 C25 . 1.404(8) no
C24 H24 . 0.95 no
C25 C25A . 1.389(7) no
C25 H25 . 0.95 no
C25A N26 . 1.423(6) yes
N26 C27 . 1.294(6) yes
C27 C271 . 1.485(7) no
C27 C28 . 1.501(7) yes
C271 C276 . 1.390(7) no
C271 C272 . 1.395(7) no
C272 C273 . 1.389(7) no
C272 H272 . 0.95 no
C273 C274 . 1.386(7) no
C273 H273 . 0.95 no
C274 C275 . 1.385(8) no
C274 H274 . 0.95 no
C274 H472 . 0.8685 no
C275 C276 . 1.382(7) no
C275 H275 . 0.95 no
C275 H472 . 0.7908 no
C276 H276 . 0.95 no
C28 C29 . 1.531(7) yes
C28 H28A . 0.99 no
C28 H28B . 0.99 no
C29 C291 . 1.511(7) no
C29 H29 . 1.00 no
C291 C292 . 1.377(7) no
C291 C296 . 1.405(7) no
C292 C293 . 1.398(7) no
C292 H292 . 0.95 no
C293 C294 . 1.377(8) no
C293 H293 . 0.95 no
C294 C295 . 1.404(8) no
C294 H294 . 0.95 no
C295 C296 . 1.385(7) no
C295 H295 . 0.95 no
C296 H296 . 0.95 no
N31 C321 . 1.3771 no
N31 C31A . 1.4228 no
N31 C39 . 1.4963 no
C321 O32 . 1.2174 no
C321 C322 . 1.5052 no
C322 Cl31 . 1.7805 no
C322 H32A . 0.9895 no
C322 H32B . 0.9901 no
C31A C32 . 1.3813 no
C31A C35A . 1.3922 no
C32 C33 . 1.3902 no
C32 H32 . 0.9505 no
C33 C34 . 1.3912 no
C33 H33 . 0.9502 no
C34 C35 . 1.3745 no
C34 H34 . 0.9493 no
C35 C35A . 1.4210 no
C35 H35 . 0.9495 no
C35A N36 . 1.4237 no
N36 C37 . 1.2894 no
C37 C371 . 1.4817 no
C37 C38 . 1.5210 no
C371 C376 . 1.3838 no
C371 C372 . 1.3990 no
C372 C373 . 1.3843 no
C372 H372 . 0.9516 no
C373 C374 . 1.3823 no
C373 H373 . 0.9506 no
C374 C375 . 1.3807 no
C374 H374 . 0.9503 no
C375 C376 . 1.3828 no
C375 H375 . 0.9487 no
C376 H376 . 0.9499 no
C38 C39 . 1.5257 no
C38 H38A . 0.9895 no
C38 H38B . 0.9899 no
C39 C391 . 1.5046 no
C39 H39 . 0.9998 no
C391 C392 . 1.3858 no
C391 C396 . 1.4005 no
C392 C393 . 1.3892 no
C392 H392 . 0.9495 no
C393 C394 . 1.3615 no
C393 H393 . 0.9507 no
C394 C395 . 1.3872 no
C394 H394 . 0.9507 no
C395 C396 . 1.3792 no
C395 H395 . 0.95 no
C396 H396 . 0.9507 no
N41 C421 . 1.3638 no
N41 C41A . 1.4343 no
N41 C49 . 1.4858 no
C421 O42 . 1.2275 no
C421 C422 . 1.5062 no
C422 Cl41 . 1.7807 no
C422 H42A . 0.9889 no
C422 H42B . 0.9899 no
C41A C42 . 1.3844 no
C41A C45A . 1.3906 no
C42 C43 . 1.3933 no
C42 H42 . 0.9483 no
C43 C44 . 1.3764 no
C43 H43 . 0.9507 no
C44 C45 . 1.4035 no
C44 H44 . 0.9502 no
C45 C45A . 1.3890 no
C45 H45 . 0.9513 no
C45A N46 . 1.4244 no
N46 C47 . 1.2950 no
C47 C471 . 1.4831 no
C47 C48 . 1.4998 no
C471 C476 . 1.3909 no
C471 C472 . 1.3965 no
C472 C473 . 1.3887 no
C472 H472 . 0.9501 no
C473 C474 . 1.3849 no
C473 H473 . 0.9506 no
C474 C475 . 1.3847 no
C474 H474 . 0.9498 no
C475 C476 . 1.3820 no
C475 H475 . 0.95 no
C476 H476 . 0.9501 no
C48 C49 . 1.5323 no
C48 H48A . 0.9898 no
C48 H48B . 0.9901 no
C49 C491 . 1.5149 no
C49 H49 . 0.9995 no
C491 C492 . 1.3751 no
C491 C496 . 1.4036 no
C492 C493 . 1.3982 no
C492 H492 . 0.9514 no
C493 C494 . 1.3777 no
C493 H493 . 0.9495 no
C494 C495 . 1.4019 no
C494 H494 . 0.9502 no
C495 C496 . 1.3846 no
C495 H495 . 0.9511 no
C496 H496 . 0.9511 no

loop_
_geom_hbond_atom_site_label_D
_geom_hbond_atom_site_label_H
_geom_hbond_atom_site_label_A
_geom_hbond_site_symmetry_A
_geom_hbond_distance_DH
_geom_hbond_distance_HA
_geom_hbond_distance_DA
_geom_hbond_angle_DHA
_geom_hbond_publ_flag
C122 H12A O22 . 0.99 2.23 3.110(19) 148 y
C222 H22B O12 1_545 0.99 2.26 3.144(19) 148 y
C194 H194 O12 2_574 0.95 2.57 3.297(16) 133 y
C294 H294 O22 2_564 0.95 2.58 3.285(16) 132 y

loop_
_geom_torsion_atom_site_label_1
_geom_torsion_atom_site_label_2
_geom_torsion_atom_site_label_3
_geom_torsion_atom_site_label_4
_geom_torsion
_geom_torsion_publ_flag
C19 N11 C11A C15A -65.9(6) yes
N11 C11A C15A N16 -0.6(7) yes
C11A C15A N16 C17 49.5(6) yes
C15A N16 C17 C18 0.7(6) yes
N16 C17 C18 C19 -77.7(5) yes
C17 C18 C19 N11 54.5(5) yes
C11A N11 C19 C18 29.4(5) yes
N16 C17 C171 C176 -1.8(6) yes
C18 C17 C171 C176 179.6(4) yes
N16 C17 C171 C172 -178.5(4) yes
C18 C17 C171 C172 2.9(7) yes
C11A N11 C121 O12 175.7(4) yes
C19 N11 C121 O12 -7.0(6) yes
O12 C121 C122 Cl11 99.1(5) yes
N11 C121 C122 Cl11 -79.6(5) yes
N11 C19 C191 C192 -113.5(5) yes
C18 C19 C191 C192 121.9(5) yes
N11 C19 C191 C196 67.8(6) yes
C18 C19 C191 C196 -56.9(6) yes
C11A N11 C121 C122 -5.6(6) no
C19 N11 C121 C122 171.7(4) no
C121 N11 C11A C12 -69.3(6) no
C19 N11 C11A C12 113.5(5) no
C121 N11 C11A C15A 111.3(5) no
C15A C11A C12 C13 -1.3(7) no
N11 C11A C12 C13 179.3(4) no
C11A C12 C13 C14 0.3(8) no
C12 C13 C14 C15 -1.3(8) no
C13 C14 C15 C15A 3.2(8) no
C12 C11A C15A C15 3.2(7) no
N11 C11A C15A C15 -177.4(4) no
C12 C11A C15A N16 -180.0(4) no
C14 C15 C15A C11A -4.1(7) no
C14 C15 C15A N16 178.9(4) no
C15 C15A N16 C17 -133.6(5) no
C15A N16 C17 C171 -177.9(4) no
C176 C171 C172 C173 0.4(7) no
C17 C171 C172 C173 177.2(4) no
C171 C172 C173 C174 -1.0(8) no
C172 C173 C174 C175 1.4(7) no
C173 C174 C175 C176 -1.4(7) no
C174 C175 C176 C171 0.9(7) no
C172 C171 C176 C175 -0.4(7) no
C17 C171 C176 C175 -177.2(4) no
C171 C17 C18 C19 100.9(5) no
C121 N11 C19 C191 84.1(5) no
C11A N11 C19 C191 -98.5(5) no
C121 N11 C19 C18 -148.0(4) no
C17 C18 C19 C191 -178.5(4) no
C196 C191 C192 C193 0.4(7) no
C19 C191 C192 C193 -178.4(5) no
C191 C192 C193 C194 -0.9(8) no
C192 C193 C194 C195 1.0(8) no
C193 C194 C195 C196 -0.6(9) no
C194 C195 C196 C191 0.2(8) no
C192 C191 C196 C195 -0.1(8) no
C19 C191 C196 C195 178.7(5) no
C29 N21 C21A C25A 65.1(6) yes
N21 C21A C25A N26 0.6(7) yes
C21A C25A N26 C27 -47.2(7) yes
C25A N26 C27 C28 -3.4(7) yes
N26 C27 C28 C29 79.6(6) yes
C21A N21 C29 C28 -29.2(5) yes
C27 C28 C29 N21 -54.9(5) yes
C21A N21 C221 O22 -175.4(4) yes
C29 N21 C221 O22 6.4(6) yes
O22 C221 C222 Cl21 -99.0(5) yes
N21 C221 C222 Cl21 78.7(5) yes
N26 C27 C271 C276 175.2(5) yes
C28 C27 C271 C276 -4.2(7) yes
N26 C27 C271 C272 -4.3(7) yes
C28 C27 C271 C272 176.3(4) yes
N21 C29 C291 C292 114.4(5) yes
C28 C29 C291 C292 -122.1(5) yes
N21 C29 C291 C296 -66.2(6) yes
C28 C29 C291 C296 57.4(6) yes
C21A N21 C221 C222 6.9(6) no
C29 N21 C221 C222 -171.2(4) no
C221 N21 C21A C22 68.5(6) no
C29 N21 C21A C22 -113.4(5) no
C221 N21 C21A C25A -113.0(5) no
C25A C21A C22 C23 2.4(8) no
N21 C21A C22 C23 -179.1(5) no
C21A C22 C23 C24 -1.6(8) no
C22 C23 C24 C25 1.0(8) no
C23 C24 C25 C25A -1.2(8) no
C24 C25 C25A C21A 2.0(8) no
C24 C25 C25A N26 -179.6(5) no
C22 C21A C25A C25 -2.6(7) no
N21 C21A C25A C25 178.9(4) no
C22 C21A C25A N26 179.1(5) no
C25 C25A N26 C27 134.4(5) no
C25A N26 C27 C271 177.2(4) no
C276 C271 C272 C273 -2.5(7) no
C27 C271 C272 C273 176.9(4) no
C271 C272 C273 C274 1.0(8) no
C272 C273 C274 C275 1.4(8) no
C273 C274 C275 C276 -2.1(8) no
C274 C275 C276 C271 0.5(8) no
C272 C271 C276 C275 1.8(8) no
C27 C271 C276 C275 -177.7(5) no
C271 C27 C28 C29 -101.0(5) no
C221 N21 C29 C291 -84.4(5) no
C21A N21 C29 C291 97.4(5) no
C221 N21 C29 C28 149.0(4) no
C27 C28 C29 C291 178.8(4) no
C296 C291 C292 C293 -1.7(8) no
C29 C291 C292 C293 177.8(5) no
C291 C292 C293 C294 2.4(8) no
C292 C293 C294 C295 -1.8(8) no
C293 C294 C295 C296 0.6(9) no
C294 C295 C296 C291 0.1(8) no
C292 C291 C296 C295 0.4(8) no
C29 C291 C296 C295 -179.0(5) no
C31A N31 C321 O32 -175.6 no
C39 N31 C321 O32 7.1 no
C31A N31 C321 C322 5.5 no
C39 N31 C321 C322 -171.8 no
O32 C321 C322 Cl31 -99.3 no
N31 C321 C322 Cl31 79.6 no
C321 N31 C31A C32 69.3 no
C39 N31 C31A C32 -113.5 no
C321 N31 C31A C35A -111.3 no
C39 N31 C31A C35A 66.0 no
C35A C31A C32 C33 1.2 no
N31 C31A C32 C33 -179.4 no
C31A C32 C33 C34 -0.2 no
C32 C33 C34 C35 1.1 no
C33 C34 C35 C35A -3.0 no
C32 C31A C35A C35 -3.0 no
N31 C31A C35A C35 177.5 no
C32 C31A C35A N36 -179.9 no
N31 C31A C35A N36 0.6 no
C34 C35 C35A C31A 3.9 no
C34 C35 C35A N36 -179.0 no
C31A C35A N36 C37 -49.4 no
C35 C35A N36 C37 133.6 no
C35A N36 C37 C371 177.9 no
C35A N36 C37 C38 -0.8 no
N36 C37 C371 C376 1.6 no
C38 C37 C371 C376 -179.7 no
N36 C37 C371 C372 178.5 no
C38 C37 C371 C372 -2.7 no
C376 C371 C372 C373 -0.3 no
C37 C371 C372 C373 -177.3 no
C371 C372 C373 C374 1.0 no
C372 C373 C374 C375 -1.5 no
C373 C374 C375 C376 1.3 no
C374 C375 C376 C371 -0.7 no
C372 C371 C376 C375 0.2 no
C37 C371 C376 C375 177.2 no
N36 C37 C38 C39 77.6 no
C371 C37 C38 C39 -101.1 no
C321 N31 C39 C391 -84.1 no
C31A N31 C39 C391 98.5 no
C321 N31 C39 C38 148.0 no
C31A N31 C39 C38 -29.4 no
C37 C38 C39 N31 -54.5 no
C37 C38 C39 C391 178.6 no
N31 C39 C391 C392 113.5 no
C38 C39 C391 C392 -121.8 no
N31 C39 C391 C396 -67.8 no
C38 C39 C391 C396 56.9 no
C396 C391 C392 C393 -0.5 no
C39 C391 C392 C393 178.3 no
C391 C392 C393 C394 1.1 no
C392 C393 C394 C395 -1.1 no
C393 C394 C395 C396 0.6 no
C394 C395 C396 C391 -0.1 no
C392 C391 C396 C395 0.0 no
C39 C391 C396 C395 -178.7 no
C41A N41 C421 O42 175.4 no
C49 N41 C421 O42 -6.4 no
C41A N41 C421 C422 -6.9 no
C49 N41 C421 C422 171.3 no
O42 C421 C422 Cl41 98.9 no
N41 C421 C422 Cl41 -78.8 no
C421 N41 C41A C42 -68.5 no
C49 N41 C41A C42 113.4 no
C421 N41 C41A C45A 113.1 no
C49 N41 C41A C45A -64.9 no
C45A C41A C42 C43 -2.5 no
N41 C41A C42 C43 179.2 no
C41A C42 C43 C44 1.5 no
C42 C43 C44 C45 -0.8 no
C43 C44 C45 C45A 1.2 no
C44 C45 C45A C41A -2.1 no
C44 C45 C45A N46 179.7 no
C42 C41A C45A C45 2.8 no
N41 C41A C45A C45 -178.9 no
C42 C41A C45A N46 -179.1 no
N41 C41A C45A N46 -0.8 no
C45 C45A N46 C47 -134.6 no
C41A C45A N46 C47 47.2 no
C45A N46 C47 C471 -177.2 no
C45A N46 C47 C48 3.6 no
N46 C47 C471 C476 -175.0 no
C48 C47 C471 C476 4.3 no
N46 C47 C471 C472 4.3 no
C48 C47 C471 C472 -176.4 no
C476 C471 C472 C473 2.5 no
C47 C471 C472 C473 -176.9 no
C471 C472 C473 C474 -1.0 no
C472 C473 C474 C475 -1.2 no
C473 C474 C475 C476 2.0 no
C474 C475 C476 C471 -0.5 no
C472 C471 C476 C475 -1.7 no
C47 C471 C476 C475 177.6 no
N46 C47 C48 C49 -79.8 no
C471 C47 C48 C49 101.0 no
C421 N41 C49 C491 84.5 no
C41A N41 C49 C491 -97.3 no
C421 N41 C49 C48 -149.0 no
C41A N41 C49 C48 29.2 no
C47 C48 C49 N41 55.0 no
C47 C48 C49 C491 -178.9 no
N41 C49 C491 C492 -114.6 no
C48 C49 C491 C492 122.0 no
N41 C49 C491 C496 66.2 no
C48 C49 C491 C496 -57.2 no
C496 C491 C492 C493 1.4 no
C49 C491 C492 C493 -177.8 no
C491 C492 C493 C494 -2.2 no
C492 C493 C494 C495 1.7 no
C493 C494 C495 C496 -0.4 no
C494 C495 C496 C491 -0.4 no
C492 C491 C496 C495 -0.1 no
C49 C491 C496 C495 179.1 no
